data_2203131
loop_
_publ_author_name
' Yue, Zheng-Yu '
' Cheng, Chao '
' Gao, Po '
' Yan, Peng-Fei '

_publ_section_title <i>trans</i>-Bis(methanol-\k<i>O</i>)bis(2-quinolinecarboxylato-\k^2^<i>N</i>,<i>O</i>)zinc(II)
_journal_issue 1
_journal_name_full 'Acta Crystallographica Section E'
_journal_page_first m82
_journal_page_last m84
_journal_paper_doi 10.1107/S1600536803028241
_journal_volume 60
_journal_year 2004
_chemical_formula_iupac '[Zn (C10 H6 N O2)2 (C H4 O)2]'
_chemical_formula_moiety 'C22 H20 N2 O6 Zn'
_chemical_formula_sum 'C22 H20 N2 O6 Zn'
_chemical_formula_weight 473.77
_chemical_name_systematic
;
trans-Bis(methanol-\kO)bis(2-quinolinecarboxylato-\k^2^N,O)zinc(II)
;
_space_group_IT_number 14
_symmetry_cell_setting monoclinic
_symmetry_space_group_name_Hall '-P 2yn'
_symmetry_space_group_name_H-M 'P 1 21/n 1'
_atom_sites_solution_hydrogens geom
_atom_sites_solution_primary direct
_atom_sites_solution_secondary difmap
_cell_angle_alpha 90.00
_cell_angle_beta 108.169(8)
_cell_angle_gamma 90.00
_cell_formula_units_Z 2
_cell_length_a 10.528(2)
_cell_length_b 7.377(5)
_cell_length_c 13.551(5)
_cell_measurement_reflns_used 53
_cell_measurement_temperature 293(2)
_cell_measurement_theta_max 27.4835
_cell_measurement_theta_min 3.1631
_cell_volume 1000.0(8)
_computing_cell_refinement CrystalClear
_computing_data_collection 'CrystalClear (Rigaku/MSC, 2000)'
_computing_data_reduction CrystalClear
_computing_molecular_graphics 'SHELXTL (Bruker, 1998)'
_computing_publication_material SHELXTL
_computing_structure_refinement 'SHELXL97 (Sheldrick, 1997)'
_computing_structure_solution 'SHELXS97 (Sheldrick, 1997)'
_diffrn_ambient_temperature 293(2)
_diffrn_measured_fraction_theta_full 0.900
_diffrn_measured_fraction_theta_max 0.900
_diffrn_measurement_device_type 'Rigaku Mercury/MSC CCD'
_diffrn_measurement_method Dtintegrate.ref
_diffrn_radiation_monochromator graphite
_diffrn_radiation_source 'fine-focus sealed tube'
_diffrn_radiation_type MoK\a
_diffrn_radiation_wavelength 0.71073
_diffrn_reflns_av_R_equivalents 0.0190
_diffrn_reflns_av_sigmaI/netI 0.0285
_diffrn_reflns_limit_h_max 13
_diffrn_reflns_limit_h_min -6
_diffrn_reflns_limit_k_max 9
_diffrn_reflns_limit_k_min -8
_diffrn_reflns_limit_l_max 10
_diffrn_reflns_limit_l_min -17
_diffrn_reflns_number 4476
_diffrn_reflns_reduction_process 'Lp corrections applied'
_diffrn_reflns_theta_full 27.51
_diffrn_reflns_theta_max 27.51
_diffrn_reflns_theta_min 3.16
_diffrn_standards_decay_% 0
_diffrn_standards_interval_count 0
_diffrn_standards_interval_time 0
_diffrn_standards_number 0
_exptl_absorpt_coefficient_mu 1.272
_exptl_absorpt_correction_T_max 0.775
_exptl_absorpt_correction_T_min 0.615
_exptl_absorpt_correction_type multi-scan
_exptl_absorpt_process_details '(SADABS; Sheldrick, 1996; Blessing, 1995)'
_exptl_crystal_colour Colorless
_exptl_crystal_density_diffrn 1.574
_exptl_crystal_density_method 'not measured'
_exptl_crystal_description Cubic
_exptl_crystal_F_000 488
_exptl_crystal_size_max 0.20
_exptl_crystal_size_mid 0.20
_exptl_crystal_size_min 0.20
_refine_diff_density_max 0.316
_refine_diff_density_min -0.249
_refine_ls_extinction_method none
_refine_ls_goodness_of_fit_ref 1.091
_refine_ls_hydrogen_treatment mixed
_refine_ls_matrix_type full
_refine_ls_number_parameters 146
_refine_ls_number_reflns 2075
_refine_ls_number_restraints 0
_refine_ls_restrained_S_all 1.091
_refine_ls_R_factor_all 0.0341
_refine_ls_R_factor_gt 0.0272
_refine_ls_shift/su_max 0.000
_refine_ls_shift/su_mean 0.000
_refine_ls_structure_factor_coef Fsqd
_refine_ls_weighting_details 'calc w=1/[\s^2^(Fo^2^)+(0.0254P)^2^+0.5647P] where P=(Fo^2^+2Fc^2^)/3'
_refine_ls_weighting_scheme calc
_refine_ls_wR_factor_gt 0.0666
_refine_ls_wR_factor_ref 0.0710
_reflns_number_gt 1803
_reflns_number_total 2075
_reflns_threshold_expression I>2\s(I)
_cod_data_source_file ww6149.cif
_cod_data_source_block I
_cod_depositor_comments
;
The following automatic conversions were performed:
'_symmetry_cell_setting' value 'Monoclinic' changed to 'monoclinic'
according to '/home/saulius/struct/CIF-dictionaries/cif_core.dic'
dictionary named 'cif_core.dic' version 2.4.1 from
2010-06-29.

'_exptl_absorpt_correction_type' value 'Multi-scan' changed
to 'multi-scan' according to
'/home/saulius/struct/CIF-dictionaries/cif_core.dic' dictionary named
'cif_core.dic' version 2.4.1 from 2010-06-29.

'_geom_angle_publ_flag'
value 'Yes' changed to 'yes' according to
'/home/saulius/struct/CIF-dictionaries/cif_core.dic' dictionary named
'cif_core.dic' version 2.4.1 from 2010-06-29 (8
times).

'_geom_bond_publ_flag' value 'Yes' changed to 'yes' according to
'/home/saulius/struct/CIF-dictionaries/cif_core.dic' dictionary named
'cif_core.dic' version 2.4.1 from 2010-06-29 (3 times).

Automatic conversion script
Id: cif_fix_enum 1527 2010-12-29 10:47:43Z saulius 

The following automatic conversions were performed:

'_chemical_melting_point' value 'not measured' was changed to '?' -
the value is undefined or not given.

Automatic conversion script
Id: cif_fix_values 1646 2011-03-28 12:23:43Z adriana 

The following automatic conversions were performed:

'_chemical_melting_point' value 'not measured' was changed to '?' -
the value is undefined or not given.

'_symmetry_cell_setting' value
'Monoclinic' changed to 'monoclinic' according to
/home/saulius/struct/CIF-dictionaries/cif_core.dic dictionary named
'cif_core.dic' version 2.4.1 from
2010-06-29.

'_exptl_absorpt_correction_type' value 'Multi-scan'
changed to 'multi-scan' according to
/home/saulius/struct/CIF-dictionaries/cif_core.dic dictionary named
'cif_core.dic' version 2.4.1 from 2010-06-29.

'_geom_bond_publ_flag'
value 'Yes' changed to 'yes' according to
/home/saulius/struct/CIF-dictionaries/cif_core.dic dictionary named
'cif_core.dic' version 2.4.1 from 2010-06-29 (3
times).

'_geom_angle_publ_flag' value 'Yes' changed to 'yes'
according to /home/saulius/struct/CIF-dictionaries/cif_core.dic
dictionary named 'cif_core.dic' version 2.4.1 from 2010-06-29 (8
times).

Automatic conversion script
Id: cif_fix_values 1715 2011-07-08 13:25:40Z adriana 
;
_cod_original_cell_volume 999.9(7)
_cod_original_sg_symbol_H-M 'P 21/n'
_cod_database_code 2203131

loop_
_symmetry_equiv_pos_as_xyz
'x, y, z'
'-x+1/2, y+1/2, -z+1/2'
'-x, -y, -z'
'x-1/2, -y-1/2, z-1/2'

loop_
_atom_site_label
_atom_site_fract_x
_atom_site_fract_y
_atom_site_fract_z
_atom_site_U_iso_or_equiv
_atom_site_adp_type
_atom_site_calc_flag
_atom_site_refinement_flags
_atom_site_occupancy
_atom_site_type_symbol
Zn1 0.0000 0.0000 0.0000 0.02329(10) Uani d S 1 Zn
O1 -0.05797(12) 0.07361(19) -0.14974(9) 0.0287(3) Uani d . 1 O
O2 -0.21365(16) 0.2084(3) -0.27705(11) 0.0498(4) Uani d . 1 O
O3 0.08659(15) 0.26579(19) 0.04586(12) 0.0352(3) Uani d . 1 O
H3 0.140(3) 0.266(4) 0.103(2) 0.047(8) Uiso d . 1 H
N1 -0.20436(14) 0.10888(19) -0.02055(11) 0.0237(3) Uani d . 1 N
C1 -0.17075(18) 0.1498(3) -0.18767(14) 0.0285(4) Uani d . 1 C
C2 -0.25491(17) 0.1732(2) -0.11585(14) 0.0263(4) Uani d . 1 C
C3 -0.37968(19) 0.2618(3) -0.15150(16) 0.0354(4) Uani d . 1 C
H3A -0.4114 0.3058 -0.2191 0.042 Uiso calc R 1 H
C4 -0.45268(19) 0.2817(3) -0.08538(17) 0.0384(5) Uani d . 1 C
H4A -0.5348 0.3409 -0.1074 0.046 Uiso calc R 1 H
C5 -0.40424(18) 0.2131(3) 0.01628(15) 0.0312(4) Uani d . 1 C
C6 -0.4760(2) 0.2251(3) 0.08899(17) 0.0403(5) Uani d . 1 C
H6A -0.5582 0.2838 0.0704 0.048 Uiso calc R 1 H
C7 -0.4261(2) 0.1521(3) 0.18519(17) 0.0428(5) Uani d . 1 C
H7A -0.4745 0.1604 0.2319 0.051 Uiso calc R 1 H
C8 -0.3017(2) 0.0640(3) 0.21449(16) 0.0403(5) Uani d . 1 C
H8A -0.2691 0.0130 0.2804 0.048 Uiso calc R 1 H
C9 -0.2275(2) 0.0517(3) 0.14787(15) 0.0331(4) Uani d . 1 C
H9A -0.1445 -0.0049 0.1690 0.040 Uiso calc R 1 H
C10 -0.27742(17) 0.1254(2) 0.04703(13) 0.0262(4) Uani d . 1 C
C11 0.1352(2) 0.3780(3) -0.01989(17) 0.0447(5) Uani d . 1 C
H11A 0.1694 0.4889 0.0156 0.067 Uiso calc R 1 H
H11B 0.0637 0.4049 -0.0821 0.067 Uiso calc R 1 H
H11C 0.2054 0.3161 -0.0375 0.067 Uiso calc R 1 H

loop_
_atom_site_aniso_label
_atom_site_aniso_U_11
_atom_site_aniso_U_22
_atom_site_aniso_U_33
_atom_site_aniso_U_12
_atom_site_aniso_U_13
_atom_site_aniso_U_23
Zn1 0.02004(16) 0.03017(17) 0.01682(17) 0.00225(11) 0.00162(12) 0.00091(10)
O1 0.0229(6) 0.0426(7) 0.0193(6) 0.0038(5) 0.0048(5) 0.0018(5)
O2 0.0354(8) 0.0843(12) 0.0262(7) 0.0120(8) 0.0045(7) 0.0200(7)
O3 0.0340(7) 0.0361(8) 0.0282(8) -0.0051(6) -0.0010(7) -0.0024(6)
N1 0.0195(7) 0.0271(7) 0.0224(7) 0.0014(6) 0.0037(6) -0.0002(6)
C1 0.0231(8) 0.0365(10) 0.0216(9) -0.0013(7) 0.0008(8) 0.0022(7)
C2 0.0201(8) 0.0280(9) 0.0275(9) 0.0003(7) 0.0029(7) 0.0022(7)
C3 0.0258(9) 0.0400(10) 0.0356(11) 0.0060(8) 0.0027(8) 0.0113(8)
C4 0.0242(9) 0.0385(11) 0.0495(13) 0.0099(8) 0.0070(9) 0.0068(9)
C5 0.0235(9) 0.0304(9) 0.0397(11) 0.0025(7) 0.0100(8) -0.0030(8)
C6 0.0279(10) 0.0440(12) 0.0518(13) 0.0062(8) 0.0164(10) -0.0069(10)
C7 0.0375(11) 0.0551(13) 0.0438(12) -0.0008(10) 0.0241(10) -0.0114(10)
C8 0.0381(11) 0.0552(12) 0.0304(11) 0.0011(10) 0.0149(9) -0.0028(9)
C9 0.0279(9) 0.0431(11) 0.0290(10) 0.0052(8) 0.0098(8) -0.0012(8)
C10 0.0224(8) 0.0266(8) 0.0295(10) 0.0003(7) 0.0079(8) -0.0030(7)
C11 0.0488(13) 0.0378(11) 0.0450(13) -0.0059(10) 0.0111(11) -0.0003(9)

loop_
_atom_type_symbol
_atom_type_description
_atom_type_scat_dispersion_real
_atom_type_scat_dispersion_imag
_atom_type_scat_source
C C 0.0033 0.0016 'International Tables Vol C Tables 4.2.6.8 and 6.1.1.4'
H H 0.0000 0.0000 'International Tables Vol C Tables 4.2.6.8 and 6.1.1.4'
N N 0.0061 0.0033 'International Tables Vol C Tables 4.2.6.8 and 6.1.1.4'
O O 0.0106 0.0060 'International Tables Vol C Tables 4.2.6.8 and 6.1.1.4'
Zn Zn 0.2839 1.4301 'International Tables Vol C Tables 4.2.6.8 and 6.1.1.4'

loop_
_geom_angle_atom_site_label_1
_geom_angle_atom_site_label_2
_geom_angle_atom_site_label_3
_geom_angle_site_symmetry_1
_geom_angle_site_symmetry_3
_geom_angle
_geom_angle_publ_flag
O1 Zn1 O1 3 . 180.00(10) yes
O1 Zn1 O3 3 3 90.76(6) yes
O1 Zn1 O3 . 3 89.24(6) yes
O1 Zn1 O3 3 . 89.24(6) ?
O1 Zn1 O3 . . 90.76(6) ?
O3 Zn1 O3 3 . 180.00(9) ?
O1 Zn1 N1 3 . 101.62(5) yes
O1 Zn1 N1 . . 78.38(5) yes
O3 Zn1 N1 3 . 89.25(6) yes
O3 Zn1 N1 . . 90.75(6) yes
O1 Zn1 N1 3 3 78.38(5) ?
O1 Zn1 N1 . 3 101.62(5) ?
O3 Zn1 N1 3 3 90.75(6) ?
O3 Zn1 N1 . 3 89.25(6) ?
N1 Zn1 N1 . 3 180.00(8) yes
C1 O1 Zn1 . . 118.79(11) ?
C11 O3 Zn1 . . 123.19(13) ?
C11 O3 H3 . . 108.7(19) ?
Zn1 O3 H3 . . 112.5(19) ?
C2 N1 C10 . . 118.77(15) ?
C2 N1 Zn1 . . 109.26(11) ?
C10 N1 Zn1 . . 131.89(11) ?
O2 C1 O1 . . 124.32(17) ?
O2 C1 C2 . . 118.87(16) ?
O1 C1 C2 . . 116.79(15) ?
N1 C2 C3 . . 123.31(16) ?
N1 C2 C1 . . 116.64(15) ?
C3 C2 C1 . . 120.05(16) ?
C4 C3 C2 . . 118.83(18) ?
C4 C3 H3A . . 120.6 ?
C2 C3 H3A . . 120.6 ?
C3 C4 C5 . . 120.03(18) ?
C3 C4 H4A . . 120.0 ?
C5 C4 H4A . . 120.0 ?
C4 C5 C6 . . 123.31(18) ?
C4 C5 C10 . . 118.09(17) ?
C6 C5 C10 . . 118.60(18) ?
C7 C6 C5 . . 120.84(18) ?
C7 C6 H6A . . 119.6 ?
C5 C6 H6A . . 119.6 ?
C6 C7 C8 . . 120.21(18) ?
C6 C7 H7A . . 119.9 ?
C8 C7 H7A . . 119.9 ?
C9 C8 C7 . . 121.2(2) ?
C9 C8 H8A . . 119.4 ?
C7 C8 H8A . . 119.4 ?
C8 C9 C10 . . 119.78(19) ?
C8 C9 H9A . . 120.1 ?
C10 C9 H9A . . 120.1 ?
N1 C10 C9 . . 119.68(16) ?
N1 C10 C5 . . 120.95(16) ?
C9 C10 C5 . . 119.36(16) ?
O3 C11 H11A . . 109.5 ?
O3 C11 H11B . . 109.5 ?
H11A C11 H11B . . 109.5 ?
O3 C11 H11C . . 109.5 ?
H11A C11 H11C . . 109.5 ?
H11B C11 H11C . . 109.5 ?

loop_
_geom_bond_atom_site_label_1
_geom_bond_atom_site_label_2
_geom_bond_site_symmetry_2
_geom_bond_distance
_geom_bond_publ_flag
Zn1 O1 3 2.0030(10) yes
Zn1 O1 . 2.0030(10) ?
Zn1 O3 3 2.170(2) yes
Zn1 O3 . 2.1698(18) ?
Zn1 N1 . 2.2310(10) yes
Zn1 N1 3 2.2311(14) ?
O1 C1 . 1.269(2) ?
O2 C1 . 1.231(2) ?
O3 C11 . 1.423(3) ?
O3 H3 . 0.80(3) ?
N1 C2 . 1.322(2) ?
N1 C10 . 1.373(2) ?
C1 C2 . 1.517(2) ?
C2 C3 . 1.411(3) ?
C3 C4 . 1.358(3) ?
C3 H3A . 0.9300 ?
C4 C5 . 1.406(3) ?
C4 H4A . 0.9300 ?
C5 C6 . 1.419(3) ?
C5 C10 . 1.424(2) ?
C6 C7 . 1.356(3) ?
C6 H6A . 0.9300 ?
C7 C8 . 1.404(3) ?
C7 H7A . 0.9300 ?
C8 C9 . 1.369(3) ?
C8 H8A . 0.9300 ?
C9 C10 . 1.411(3) ?
C9 H9A . 0.9300 ?
C11 H11A . 0.9600 ?
C11 H11B . 0.9600 ?
C11 H11C . 0.9600 ?

loop_
_geom_hbond_atom_site_label_D
_geom_hbond_atom_site_label_H
_geom_hbond_atom_site_label_A
_geom_hbond_site_symmetry_A
_geom_hbond_distance_DH
_geom_hbond_distance_HA
_geom_hbond_distance_DA
_geom_hbond_angle_DHA
O3 H3 O2 4_666 0.80(3) 1.87(3) 2.659(5) 168.44(3)

loop_
_geom_torsion_atom_site_label_1
_geom_torsion_atom_site_label_2
_geom_torsion_atom_site_label_3
_geom_torsion_atom_site_label_4
_geom_torsion_site_symmetry_1
_geom_torsion
O1 Zn1 O1 C1 3 4E1(10)
O3 Zn1 O1 C1 3 92.24(14)
O3 Zn1 O1 C1 . -87.76(14)
N1 Zn1 O1 C1 . 2.85(13)
N1 Zn1 O1 C1 3 -177.15(13)
O1 Zn1 O3 C11 3 152.71(16)
O1 Zn1 O3 C11 . -27.29(16)
O3 Zn1 O3 C11 3 7E1(5)
N1 Zn1 O3 C11 . -105.68(16)
N1 Zn1 O3 C11 3 74.32(16)
O1 Zn1 N1 C2 3 176.73(12)
O1 Zn1 N1 C2 . -3.27(12)
O3 Zn1 N1 C2 3 -92.65(12)
O3 Zn1 N1 C2 . 87.35(12)
N1 Zn1 N1 C2 3 8E1(10)
O1 Zn1 N1 C10 3 -0.07(16)
O1 Zn1 N1 C10 . 179.93(16)
O3 Zn1 N1 C10 3 90.54(15)
O3 Zn1 N1 C10 . -89.46(15)
N1 Zn1 N1 C10 3 -10E1(10)
Zn1 O1 C1 O2 . 176.38(16)
Zn1 O1 C1 C2 . -2.0(2)
C10 N1 C2 C3 . 1.3(3)
Zn1 N1 C2 C3 . -175.95(15)
C10 N1 C2 C1 . -179.41(15)
Zn1 N1 C2 C1 . 3.30(19)
O2 C1 C2 N1 . -179.70(18)
O1 C1 C2 N1 . -1.3(2)
O2 C1 C2 C3 . -0.4(3)
O1 C1 C2 C3 . 178.02(18)
N1 C2 C3 C4 . -0.4(3)
C1 C2 C3 C4 . -179.65(18)
C2 C3 C4 C5 . -0.6(3)
C3 C4 C5 C6 . -178.6(2)
C3 C4 C5 C10 . 0.7(3)
C4 C5 C6 C7 . 178.2(2)
C10 C5 C6 C7 . -1.1(3)
C5 C6 C7 C8 . 0.4(3)
C6 C7 C8 C9 . 0.9(4)
C7 C8 C9 C10 . -1.3(3)
C2 N1 C10 C9 . 177.68(17)
Zn1 N1 C10 C9 . -5.8(3)
C2 N1 C10 C5 . -1.2(2)
Zn1 N1 C10 C5 . 175.34(12)
C8 C9 C10 N1 . -178.35(19)
C8 C9 C10 C5 . 0.6(3)
C4 C5 C10 N1 . 0.2(3)
C6 C5 C10 N1 . 179.52(17)
C4 C5 C10 C9 . -178.68(18)
C6 C5 C10 C9 . 0.6(3)
